data_1540464
loop_
_publ_author_name
'Ramakrishnan, Srinivasan'
'Chakraborty, Sumit'
'Brennessel, William W.'
'Chidsey, Christopher E. D.'
'Jones, William D.'

_publ_section_title
;
 Rapid oxidative hydrogen evolution from a family of square-planar nickel
 hydride complexes
;
_journal_issue 1
_journal_name_full 'Chem. Sci.'
_journal_page_first 117
_journal_paper_doi 10.1039/C5SC03189C
_journal_volume 7
_journal_year 2016
_chemical_formula_moiety 'C25 H44 N Ni O2 P2, B F4'
_chemical_formula_sum 'C25 H44 B F4 N Ni O2 P2'
_chemical_formula_weight 598.07
_chemical_name_common jonsc15
_chemical_name_systematic
; 
  [(4-Me-t-BuPOCOP)Ni-NCMe]+ [BF4]-
;
_space_group_crystal_system monoclinic
_space_group_IT_number 11
_space_group_name_Hall '-P 2yb'
_space_group_name_H-M_alt 'P 1 21/m 1'
_symmetry_space_group_name_Hall '-P 2yb'
_symmetry_space_group_name_H-M 'P 1 21/m 1'
_atom_sites_solution_hydrogens geom
_atom_sites_solution_primary direct
_atom_sites_solution_secondary difmap
_audit_creation_method SHELXL-2014
_audit_update_record
;
2015-08-13 deposited with the CCDC.
2015-10-29 downloaded from the CCDC.
;
_cell_angle_alpha 90
_cell_angle_beta 92.552(2)
_cell_angle_gamma 90
_cell_formula_units_Z 2
_cell_length_a 7.6473(9)
_cell_length_b 12.5571(15)
_cell_length_c 15.1719(18)
_cell_measurement_reflns_used 4025
_cell_measurement_temperature 100.0(5)
_cell_measurement_theta_max 38.14
_cell_measurement_theta_min 3.04
_cell_volume 1455.5(3)
_computing_cell_refinement 'SAINT (Bruker, 2013)'
_computing_data_collection 'APEX2 (Bruker, 2013)'
_computing_data_reduction 'SAINT (Bruker, 2013)'
_computing_molecular_graphics 'SHELXTL (Sheldrick, 2008)'
_computing_publication_material 'SHELXTL (Sheldrick, 2008)'
_computing_structure_refinement 'SHELXL-2014 (Sheldrick, 2014)'
_computing_structure_solution 'SIR2011 (Burla et al., 2012)'
_diffrn_ambient_temperature 100.0(5)
_diffrn_measured_fraction_theta_full 0.984
_diffrn_measured_fraction_theta_max 0.958
_diffrn_measurement_device_type 'Bruker SMART APEX II CCD platform'
_diffrn_measurement_method '\w scans'
_diffrn_radiation_type MoK\a
_diffrn_radiation_wavelength 0.71073
_diffrn_reflns_av_R_equivalents 0.0539
_diffrn_reflns_av_unetI/netI 0.0463
_diffrn_reflns_laue_measured_fraction_full 0.984
_diffrn_reflns_laue_measured_fraction_max 0.958
_diffrn_reflns_limit_h_max 13
_diffrn_reflns_limit_h_min -13
_diffrn_reflns_limit_k_max 21
_diffrn_reflns_limit_k_min -21
_diffrn_reflns_limit_l_max 26
_diffrn_reflns_limit_l_min -26
_diffrn_reflns_number 38303
_diffrn_reflns_point_group_measured_fraction_full 0.984
_diffrn_reflns_point_group_measured_fraction_max 0.958
_diffrn_reflns_theta_full 37.785
_diffrn_reflns_theta_max 38.687
_diffrn_reflns_theta_min 2.106
_diffrn_source 'fine-focus sealed tube'
_exptl_absorpt_coefficient_mu 0.825
_exptl_absorpt_correction_T_max 0.7476
_exptl_absorpt_correction_T_min 0.6658
_exptl_absorpt_correction_type multi-scan
_exptl_absorpt_process_details 'SADABS (Sheldrick, 2012)'
_exptl_crystal_colour 'pale yellow'
_exptl_crystal_density_diffrn 1.365
_exptl_crystal_description block
_exptl_crystal_F_000 632
_exptl_crystal_recrystallization_method 'Re-crystallisation from solvent: CH3CN'
_exptl_crystal_size_max 0.22
_exptl_crystal_size_mid 0.14
_exptl_crystal_size_min 0.12
_refine_diff_density_max 0.635
_refine_diff_density_min -0.409
_refine_diff_density_rms 0.086
_refine_ls_extinction_method none
_refine_ls_goodness_of_fit_ref 1.029
_refine_ls_hydrogen_treatment constr
_refine_ls_matrix_type full
_refine_ls_number_parameters 186
_refine_ls_number_reflns 8221
_refine_ls_number_restraints 0
_refine_ls_restrained_S_all 1.029
_refine_ls_R_factor_all 0.0588
_refine_ls_R_factor_gt 0.0389
_refine_ls_shift/su_max 0.001
_refine_ls_shift/su_mean 0.000
_refine_ls_structure_factor_coef Fsqd
_refine_ls_weighting_details 'w=1/[\s^2^(Fo^2^)+(0.0377P)^2^+0.2588P] where P=(Fo^2^+2Fc^2^)/3'
_refine_ls_weighting_scheme calc
_refine_ls_wR_factor_gt 0.0817
_refine_ls_wR_factor_ref 0.0896
_reflns_Friedel_coverage 0.000
_reflns_number_gt 6335
_reflns_number_total 8221
_reflns_threshold_expression 'I > 2\s(I)'
_cod_data_source_file c5sc03189c2.cif
_cod_data_source_block 4c
_cod_depositor_comments 'Adding full bibliography for 1540459--1540464.cif.'
_cod_database_code 1540464
_shelx_space_group_comment
; 
The symmetry employed for this shelxl refinement is uniquely defined 
by the following loop, which should always be used as a source of 
symmetry information in preference to the above space-group names. 
They are only intended as comments. 
;
_shelx_estimated_absorpt_t_min 0.839
_shelx_estimated_absorpt_t_max 0.908
_shelxl_version_number 2014-1

loop_
_space_group_symop_operation_xyz
'x, y, z'
'-x, y+1/2, -z'
'-x, -y, -z'
'x, -y-1/2, z'

loop_
_atom_site_label
_atom_site_type_symbol
_atom_site_fract_x
_atom_site_fract_y
_atom_site_fract_z
_atom_site_U_iso_or_equiv
_atom_site_adp_type
_atom_site_occupancy
_atom_site_site_symmetry_order
_atom_site_calc_flag
_atom_site_refinement_flags_posn
_atom_site_refinement_flags_adp
_atom_site_refinement_flags_occupancy
_atom_site_disorder_assembly
_atom_site_disorder_group
Ni1 Ni 0.07338(2) 0.7500 0.24268(2) 0.01018(4) Uani 1 2 d S T P . .
P1 P 0.09949(3) 0.57708(2) 0.22705(2) 0.01099(5) Uani 1 1 d . . . . .
O1 O 0.24525(10) 0.56030(6) 0.15100(5) 0.01334(13) Uani 1 1 d . . . . .
N1 N -0.08836(17) 0.7500 0.33265(9) 0.0141(2) Uani 1 2 d S T P . .
C1 C 0.23645(18) 0.7500 0.15301(9) 0.0115(2) Uani 1 2 d S T P . .
C2 C 0.29859(13) 0.65606(8) 0.11595(7) 0.01177(16) Uani 1 1 d . . . . .
C3 C 0.40944(13) 0.65411(8) 0.04587(7) 0.01348(17) Uani 1 1 d . . . . .
H3 H 0.4475 0.5881 0.0228 0.016 Uiso 1 1 calc R U . . .
C4 C 0.46442(19) 0.7500 0.00960(9) 0.0139(2) Uani 1 2 d S T P . .
C5 C -0.09424(13) 0.51104(8) 0.17314(7) 0.01471(17) Uani 1 1 d . . . . .
C6 C -0.12968(16) 0.57471(9) 0.08716(8) 0.0201(2) Uani 1 1 d . . . . .
H6A H -0.2280 0.5425 0.0531 0.030 Uiso 1 1 calc R U . . .
H6B H -0.0251 0.5735 0.0521 0.030 Uiso 1 1 calc R U . . .
H6C H -0.1585 0.6485 0.1016 0.030 Uiso 1 1 calc R U . . .
C7 C -0.25426(16) 0.52101(11) 0.22981(9) 0.0254(2) Uani 1 1 d . . . . .
H7A H -0.3584 0.4953 0.1963 0.038 Uiso 1 1 calc R U . . .
H7B H -0.2708 0.5958 0.2459 0.038 Uiso 1 1 calc R U . . .
H7C H -0.2359 0.4783 0.2835 0.038 Uiso 1 1 calc R U . . .
C8 C -0.06144(16) 0.39376(9) 0.15139(8) 0.0204(2) Uani 1 1 d . . . . .
H8A H -0.1547 0.3679 0.1104 0.031 Uiso 1 1 calc R U . . .
H8B H -0.0604 0.3516 0.2058 0.031 Uiso 1 1 calc R U . . .
H8C H 0.0517 0.3868 0.1241 0.031 Uiso 1 1 calc R U . . .
C9 C 0.20622(14) 0.50552(8) 0.32138(7) 0.01484(17) Uani 1 1 d . . . . .
C10 C 0.35541(15) 0.57982(9) 0.35410(8) 0.0198(2) Uani 1 1 d . . . . .
H10A H 0.4261 0.5442 0.4008 0.030 Uiso 1 1 calc R U . . .
H10B H 0.3058 0.6455 0.3774 0.030 Uiso 1 1 calc R U . . .
H10C H 0.4293 0.5971 0.3049 0.030 Uiso 1 1 calc R U . . .
C11 C 0.07819(17) 0.49112(11) 0.39527(8) 0.0250(2) Uani 1 1 d . . . . .
H11A H 0.1416 0.4647 0.4484 0.037 Uiso 1 1 calc R U . . .
H11B H -0.0126 0.4398 0.3766 0.037 Uiso 1 1 calc R U . . .
H11C H 0.0236 0.5597 0.4081 0.037 Uiso 1 1 calc R U . . .
C12 C 0.28290(17) 0.39779(9) 0.29496(8) 0.0215(2) Uani 1 1 d . . . . .
H12A H 0.3582 0.3702 0.3437 0.032 Uiso 1 1 calc R U . . .
H12B H 0.3520 0.4070 0.2426 0.032 Uiso 1 1 calc R U . . .
H12C H 0.1875 0.3474 0.2817 0.032 Uiso 1 1 calc R U . . .
C13 C 0.5783(2) 0.7500 -0.06883(11) 0.0218(3) Uani 1 2 d S T P . .
H13A H 0.6163 0.8229 -0.0808 0.033 Uiso 0.5 1 calc R U P . .
H13B H 0.5117 0.7221 -0.1205 0.033 Uiso 0.5 1 calc R U P . .
H13C H 0.6811 0.7050 -0.0562 0.033 Uiso 0.5 1 calc R U P . .
C14 C -0.1772(2) 0.7500 0.39134(10) 0.0147(2) Uani 1 2 d S T P . .
C15 C -0.2874(2) 0.7500 0.46694(11) 0.0197(3) Uani 1 2 d S T P . .
H15A H -0.3735 0.6924 0.4606 0.030 Uiso 0.5 1 calc R U P A -1
H15B H -0.3483 0.8185 0.4702 0.030 Uiso 0.5 1 calc R U P A -1
H15C H -0.2147 0.7391 0.5210 0.030 Uiso 0.5 1 calc R U P A -1
B1 B 0.2519(3) 0.7500 0.57898(13) 0.0218(3) Uani 1 2 d S T P . .
F1 F 0.12096(16) 0.7500 0.51241(9) 0.0349(3) Uani 1 2 d S T P . .
F2 F 0.1771(2) 0.7500 0.66006(9) 0.0432(3) Uani 1 2 d S T P . .
F3 F 0.35350(14) 0.65956(9) 0.57056(7) 0.0506(3) Uani 1 1 d . . . . .

loop_
_atom_site_aniso_label
_atom_site_aniso_U_11
_atom_site_aniso_U_22
_atom_site_aniso_U_33
_atom_site_aniso_U_23
_atom_site_aniso_U_13
_atom_site_aniso_U_12
Ni1 0.01127(8) 0.00916(7) 0.01040(8) 0.000 0.00369(6) 0.000
P1 0.01191(10) 0.00962(10) 0.01166(11) -0.00003(8) 0.00278(8) -0.00041(8)
O1 0.0153(3) 0.0107(3) 0.0145(3) 0.0001(2) 0.0056(3) 0.0005(2)
N1 0.0156(5) 0.0112(5) 0.0158(5) 0.000 0.0026(4) 0.000
C1 0.0113(5) 0.0121(5) 0.0114(5) 0.000 0.0033(4) 0.000
C2 0.0118(4) 0.0114(4) 0.0122(4) 0.0001(3) 0.0014(3) 0.0001(3)
C3 0.0133(4) 0.0145(4) 0.0129(4) -0.0018(3) 0.0034(3) 0.0010(3)
C4 0.0121(5) 0.0182(6) 0.0116(6) 0.000 0.0033(5) 0.000
C5 0.0135(4) 0.0139(4) 0.0168(4) -0.0014(3) 0.0017(3) -0.0018(3)
C6 0.0202(5) 0.0183(5) 0.0213(5) 0.0009(4) -0.0049(4) -0.0005(4)
C7 0.0159(5) 0.0329(6) 0.0279(6) -0.0076(5) 0.0064(4) -0.0061(4)
C8 0.0254(5) 0.0129(4) 0.0225(5) -0.0023(4) -0.0022(4) -0.0032(4)
C9 0.0178(4) 0.0131(4) 0.0139(4) 0.0012(3) 0.0025(3) 0.0014(3)
C10 0.0205(5) 0.0199(5) 0.0187(5) -0.0009(4) -0.0027(4) 0.0003(4)
C11 0.0261(6) 0.0284(6) 0.0211(5) 0.0112(5) 0.0085(5) 0.0045(5)
C12 0.0276(6) 0.0143(4) 0.0225(5) -0.0001(4) -0.0024(4) 0.0054(4)
C13 0.0232(7) 0.0248(8) 0.0185(7) 0.000 0.0120(6) 0.000
C14 0.0156(6) 0.0142(6) 0.0142(6) 0.000 0.0013(5) 0.000
C15 0.0188(7) 0.0265(8) 0.0144(6) 0.000 0.0069(5) 0.000
B1 0.0183(8) 0.0316(10) 0.0156(7) 0.000 0.0010(6) 0.000
F1 0.0264(6) 0.0364(7) 0.0403(7) 0.000 -0.0158(5) 0.000
F2 0.0679(10) 0.0366(7) 0.0274(6) 0.000 0.0264(6) 0.000
F3 0.0450(6) 0.0672(8) 0.0386(5) -0.0087(5) -0.0073(4) 0.0353(5)

loop_
_atom_type_symbol
_atom_type_description
_atom_type_scat_dispersion_real
_atom_type_scat_dispersion_imag
_atom_type_scat_source
C C 0.0033 0.0016 'International Tables Vol C Tables 4.2.6.8 and 6.1.1.4'
H H 0.0000 0.0000 'International Tables Vol C Tables 4.2.6.8 and 6.1.1.4'
B B 0.0013 0.0007 'International Tables Vol C Tables 4.2.6.8 and 6.1.1.4'
N N 0.0061 0.0033 'International Tables Vol C Tables 4.2.6.8 and 6.1.1.4'
O O 0.0106 0.0060 'International Tables Vol C Tables 4.2.6.8 and 6.1.1.4'
F F 0.0171 0.0103 'International Tables Vol C Tables 4.2.6.8 and 6.1.1.4'
P P 0.1023 0.0942 'International Tables Vol C Tables 4.2.6.8 and 6.1.1.4'
Ni Ni 0.3393 1.1124 'International Tables Vol C Tables 4.2.6.8 and 6.1.1.4'

loop_
_geom_angle_atom_site_label_1
_geom_angle_atom_site_label_2
_geom_angle_atom_site_label_3
_geom_angle
_geom_angle_site_symmetry_1
_geom_angle_site_symmetry_3
N1 Ni1 C1 179.69(6) . .
N1 Ni1 P1 98.295(8) . 4_575
C1 Ni1 P1 81.707(8) . 4_575
N1 Ni1 P1 98.294(8) . .
C1 Ni1 P1 81.708(8) . .
P1 Ni1 P1 163.401(16) 4_575 .
O1 P1 C9 100.96(4) . .
O1 P1 C5 100.68(4) . .
C9 P1 C5 116.12(5) . .
O1 P1 Ni1 105.60(3) . .
C9 P1 Ni1 115.88(4) . .
C5 P1 Ni1 114.53(4) . .
C2 O1 P1 112.15(6) . .
C14 N1 Ni1 175.39(13) . .
C2 C1 C2 114.96(12) 4_575 .
C2 C1 Ni1 122.49(6) 4_575 .
C2 C1 Ni1 122.49(6) . .
O1 C2 C3 118.64(8) . .
O1 C2 C1 117.84(9) . .
C3 C2 C1 123.52(9) . .
C2 C3 C4 119.41(10) . .
C2 C3 H3 120.3 . .
C4 C3 H3 120.3 . .
C3 C4 C3 119.15(13) . 4_575
C3 C4 C13 120.42(7) . .
C3 C4 C13 120.42(7) 4_575 .
C7 C5 C8 110.00(9) . .
C7 C5 C6 108.50(10) . .
C8 C5 C6 109.88(9) . .
C7 C5 P1 110.98(8) . .
C8 C5 P1 112.91(8) . .
C6 C5 P1 104.34(7) . .
C5 C6 H6A 109.5 . .
C5 C6 H6B 109.5 . .
H6A C6 H6B 109.5 . .
C5 C6 H6C 109.5 . .
H6A C6 H6C 109.5 . .
H6B C6 H6C 109.5 . .
C5 C7 H7A 109.5 . .
C5 C7 H7B 109.5 . .
H7A C7 H7B 109.5 . .
C5 C7 H7C 109.5 . .
H7A C7 H7C 109.5 . .
H7B C7 H7C 109.5 . .
C5 C8 H8A 109.5 . .
C5 C8 H8B 109.5 . .
H8A C8 H8B 109.5 . .
C5 C8 H8C 109.5 . .
H8A C8 H8C 109.5 . .
H8B C8 H8C 109.5 . .
C11 C9 C12 110.56(10) . .
C11 C9 C10 108.93(10) . .
C12 C9 C10 109.40(9) . .
C11 C9 P1 110.45(8) . .
C12 C9 P1 112.77(8) . .
C10 C9 P1 104.51(7) . .
C9 C10 H10A 109.5 . .
C9 C10 H10B 109.5 . .
H10A C10 H10B 109.5 . .
C9 C10 H10C 109.5 . .
H10A C10 H10C 109.5 . .
H10B C10 H10C 109.5 . .
C9 C11 H11A 109.5 . .
C9 C11 H11B 109.5 . .
H11A C11 H11B 109.5 . .
C9 C11 H11C 109.5 . .
H11A C11 H11C 109.5 . .
H11B C11 H11C 109.5 . .
C9 C12 H12A 109.5 . .
C9 C12 H12B 109.5 . .
H12A C12 H12B 109.5 . .
C9 C12 H12C 109.5 . .
H12A C12 H12C 109.5 . .
H12B C12 H12C 109.5 . .
C4 C13 H13A 109.5 . .
C4 C13 H13B 109.5 . .
H13A C13 H13B 109.5 . .
C4 C13 H13C 109.5 . .
H13A C13 H13C 109.5 . .
H13B C13 H13C 109.5 . .
N1 C14 C15 178.98(16) . .
C14 C15 H15A 109.5 . .
C14 C15 H15B 109.5 . .
H15A C15 H15B 109.5 . .
C14 C15 H15C 109.5 . .
H15A C15 H15C 109.5 . .
H15B C15 H15C 109.5 . .
F2 B1 F3 109.81(11) . 4_575
F2 B1 F3 109.81(11) . .
F3 B1 F3 110.15(17) 4_575 .
F2 B1 F1 109.51(16) . .
F3 B1 F1 108.77(10) 4_575 .
F3 B1 F1 108.77(10) . .

loop_
_geom_bond_atom_site_label_1
_geom_bond_atom_site_label_2
_geom_bond_distance
_geom_bond_site_symmetry_2
Ni1 N1 1.8824(13) .
Ni1 C1 1.8861(14) .
Ni1 P1 2.1943(4) 4_575
Ni1 P1 2.1943(4) .
P1 O1 1.6531(8) .
P1 C9 1.8487(11) .
P1 C5 1.8557(11) .
O1 C2 1.3836(12) .
N1 C14 1.144(2) .
C1 C2 1.3990(12) 4_575
C1 C2 1.3990(12) .
C2 C3 1.3893(14) .
C3 C4 1.3964(12) .
C3 H3 0.9500 .
C4 C3 1.3965(12) 4_575
C4 C13 1.506(2) .
C5 C7 1.5317(15) .
C5 C8 1.5322(15) .
C5 C6 1.5437(16) .
C6 H6A 0.9800 .
C6 H6B 0.9800 .
C6 H6C 0.9800 .
C7 H7A 0.9800 .
C7 H7B 0.9800 .
C7 H7C 0.9800 .
C8 H8A 0.9800 .
C8 H8B 0.9800 .
C8 H8C 0.9800 .
C9 C11 1.5317(15) .
C9 C12 1.5348(15) .
C9 C10 1.5388(16) .
C10 H10A 0.9800 .
C10 H10B 0.9800 .
C10 H10C 0.9800 .
C11 H11A 0.9800 .
C11 H11B 0.9800 .
C11 H11C 0.9800 .
C12 H12A 0.9800 .
C12 H12B 0.9800 .
C12 H12C 0.9800 .
C13 H13A 0.9800 .
C13 H13B 0.9800 .
C13 H13C 0.9800 .
C14 C15 1.453(2) .
C15 H15A 0.9800 .
C15 H15B 0.9800 .
C15 H15C 0.9800 .
B1 F2 1.379(2) .
B1 F3 1.3851(14) 4_575
B1 F3 1.3851(14) .
B1 F1 1.390(2) .

loop_
_geom_hbond_atom_site_label_D
_geom_hbond_atom_site_label_H
_geom_hbond_atom_site_label_A
_geom_hbond_distance_DH
_geom_hbond_distance_HA
_geom_hbond_distance_DA
_geom_hbond_angle_DHA
_geom_hbond_site_symmetry_A
C6 H6B O1 0.98 2.51 2.9908(14) 110.4 .
C12 H12A F3 0.98 2.54 3.4507(16) 155.0 3_666
C12 H12B O1 0.98 2.49 2.9937(14) 111.6 .

loop_
_geom_torsion_atom_site_label_1
_geom_torsion_atom_site_label_2
_geom_torsion_atom_site_label_3
_geom_torsion_atom_site_label_4
_geom_torsion
_geom_torsion_site_symmetry_1
_geom_torsion_site_symmetry_4
C9 P1 O1 C2 -124.94(7) . .
C5 P1 O1 C2 115.53(7) . .
Ni1 P1 O1 C2 -3.89(7) . .
P1 Ni1 C1 C2 -1.06(10) 4_575 4_575
P1 Ni1 C1 C2 178.26(11) . 4_575
P1 Ni1 C1 C2 -178.26(11) 4_575 .
P1 Ni1 C1 C2 1.07(10) . .
P1 O1 C2 C3 -174.49(7) . .
P1 O1 C2 C1 5.11(12) . .
C2 C1 C2 O1 178.54(7) 4_575 .
Ni1 C1 C2 O1 -4.07(16) . .
C2 C1 C2 C3 -1.9(2) 4_575 .
Ni1 C1 C2 C3 175.51(8) . .
O1 C2 C3 C4 179.93(10) . .
C1 C2 C3 C4 0.36(17) . .
C2 C3 C4 C3 1.3(2) . 4_575
C2 C3 C4 C13 -177.39(12) . .
O1 P1 C5 C7 -177.01(8) . .
C9 P1 C5 C7 75.06(9) . .
Ni1 P1 C5 C7 -64.25(9) . .
O1 P1 C5 C8 58.95(8) . .
C9 P1 C5 C8 -48.99(9) . .
Ni1 P1 C5 C8 171.71(7) . .
O1 P1 C5 C6 -60.34(8) . .
C9 P1 C5 C6 -168.27(7) . .
Ni1 P1 C5 C6 52.43(8) . .
O1 P1 C9 C11 -168.77(8) . .
C5 P1 C9 C11 -61.01(9) . .
Ni1 P1 C9 C11 77.75(8) . .
O1 P1 C9 C12 -44.51(9) . .
C5 P1 C9 C12 63.25(9) . .
Ni1 P1 C9 C12 -158.00(7) . .
O1 P1 C9 C10 74.22(7) . .
C5 P1 C9 C10 -178.01(7) . .
Ni1 P1 C9 C10 -39.26(8) . .
